data_8102865
loop_
_publ_author_name
'Bing-Rui Liu'
'Xiao-Ling Wang'
'Jun-Ru Wang'

_publ_section_title
;
 Crystal structure of
 11-hydroxy-10-methoxy-3-methyl-1,2,3,3a-tetrahydro-4H-benzo[6,7]indeno-[1,7a-b]pyrrol-4-one,
 C17H17NO3, a (+)-sinoracutine at 93 K
;
_journal_issue 4
_journal_name_full 'Zeitschrift f\"ur Kristallographie - New Crystal Structures'
_journal_page_first 733
_journal_volume 225
_journal_year 2010
_chemical_formula_sum 'C17 H17 N O3'
_chemical_formula_weight 283.32
_chemical_name_systematic
; 
(+)-sinoracutine,C~17~H~17~NO~3~
;
_space_group_IT_number 61
_symmetry_cell_setting orthorhombic
_symmetry_space_group_name_Hall '-P 2ac 2ab'
_symmetry_space_group_name_H-M 'P b c a'
_atom_sites_solution_hydrogens geom
_atom_sites_solution_primary direct
_atom_sites_solution_secondary difmap
_audit_creation_method SHELXL-97
_cell_angle_alpha 90.00
_cell_angle_beta 90.00
_cell_angle_gamma 90.00
_cell_formula_units_Z 8
_cell_length_a 14.888(3)
_cell_length_b 10.331(2)
_cell_length_c 17.724(4)
_cell_measurement_temperature 93(2)
_cell_volume 2726.1(10)
_computing_cell_refinement 'CrystalClear (Rigaku Inc., 2008)'
_computing_data_collection 'CrystalClear (Rigaku Inc., 2008)'
_computing_data_reduction 'CrystalClear (Rigaku Inc., 2008)'
_computing_structure_refinement 'SHELXL-97 (Sheldrick, 1997)'
_computing_structure_solution 'SHELXS-97 (Sheldrick, 1990)'
_diffrn_ambient_temperature 93(2)
_diffrn_detector_area_resol_mean 28.5714
_diffrn_measured_fraction_theta_full 0.998
_diffrn_measured_fraction_theta_max 0.998
_diffrn_measurement_device_type AFC10/Saturn724+
_diffrn_measurement_method 'phi and omega scans'
_diffrn_radiation_monochromator graphite
_diffrn_radiation_source 'Rotating Anode'
_diffrn_radiation_type MoK\a
_diffrn_radiation_wavelength 0.71073
_diffrn_reflns_av_R_equivalents 0.0358
_diffrn_reflns_av_sigmaI/netI 0.0229
_diffrn_reflns_limit_h_max 19
_diffrn_reflns_limit_h_min -19
_diffrn_reflns_limit_k_max 11
_diffrn_reflns_limit_k_min -13
_diffrn_reflns_limit_l_max 21
_diffrn_reflns_limit_l_min -23
_diffrn_reflns_number 20518
_diffrn_reflns_theta_full 27.48
_diffrn_reflns_theta_max 27.48
_diffrn_reflns_theta_min 3.32
_diffrn_standards_decay_% 0
_diffrn_standards_interval_count 0
_diffrn_standards_interval_time 0
_diffrn_standards_number 0
_exptl_absorpt_coefficient_mu 0.095
_exptl_absorpt_correction_type none
_exptl_crystal_density_diffrn 1.381
_exptl_crystal_density_method 'not measured'
_exptl_crystal_F_000 1200
_exptl_crystal_size_max 0.50
_exptl_crystal_size_mid 0.43
_exptl_crystal_size_min 0.20
_refine_diff_density_max 0.284
_refine_diff_density_min -0.189
_refine_diff_density_rms 0.041
_refine_ls_extinction_method none
_refine_ls_goodness_of_fit_ref 0.999
_refine_ls_hydrogen_treatment mixed
_refine_ls_matrix_type full
_refine_ls_number_parameters 204
_refine_ls_number_reflns 3122
_refine_ls_number_restraints 0
_refine_ls_restrained_S_all 0.999
_refine_ls_R_factor_all 0.0627
_refine_ls_R_factor_gt 0.0569
_refine_ls_shift/su_max 0.000
_refine_ls_shift/su_mean 0.000
_refine_ls_structure_factor_coef Fsqd
_refine_ls_weighting_details 'calc w=1/[\s^2^(Fo^2^)+(0.0731P)^2^+2.3600P] where P=(Fo^2^+2Fc^2^)/3'
_refine_ls_weighting_scheme calc
_refine_ls_wR_factor_gt 0.1374
_refine_ls_wR_factor_ref 0.1421
_reflns_number_gt 2953
_reflns_number_total 3122
_reflns_threshold_expression >2sigma(I)
_cod_data_source_file 1267-3213.cff
_cod_data_source_block y2789
_cod_depositor_comments
;
The following automatic conversions were performed:
'_symmetry_cell_setting' value 'Orthorhombic' changed to 'orthorhombic'
according to '/home/saulius/struct/CIF-dictionaries/cif_core.dic'
dictionary named 'cif_core.dic' version 2.4.1 from 2010-06-29.

Automatic conversion script
Id: cif_fix_enum 1555 2011-01-17 13:19:09Z saulius 
;
_cod_original_cell_volume 2726.3(10)
_cod_original_sg_symbol_H-M Pbca
_cod_database_code 8102865

loop_
_symmetry_equiv_pos_as_xyz
'x, y, z'
'-x+1/2, -y, z+1/2'
'-x, y+1/2, -z+1/2'
'x+1/2, -y+1/2, -z'
'-x, -y, -z'
'x-1/2, y, -z-1/2'
'x, -y-1/2, z-1/2'
'-x-1/2, y-1/2, z'

loop_
_atom_site_label
_atom_site_type_symbol
_atom_site_fract_x
_atom_site_fract_y
_atom_site_fract_z
_atom_site_U_iso_or_equiv
_atom_site_adp_type
_atom_site_occupancy
_atom_site_symmetry_multiplicity
_atom_site_calc_flag
_atom_site_refinement_flags
_atom_site_disorder_assembly
_atom_site_disorder_group
O1 O 0.73897(8) 0.54129(12) 0.46831(7) 0.0215(3) Uani 1 1 d . . .
O2 O 0.72989(8) 0.38293(12) 0.57986(7) 0.0219(3) Uani 1 1 d . . .
O3 O 0.63767(10) -0.05974(13) 0.72274(8) 0.0328(3) Uani 1 1 d . . .
N13 N 0.70149(10) 0.21370(14) 0.68811(8) 0.0225(3) Uani 1 1 d . . .
C1 C 0.52651(12) 0.37835(18) 0.42048(10) 0.0240(4) Uani 1 1 d . . .
H1 H 0.4810 0.3783 0.3829 0.029 Uiso 1 1 calc R . .
C2 C 0.60023(12) 0.46003(17) 0.41239(10) 0.0213(4) Uani 1 1 d . . .
H2 H 0.6054 0.5147 0.3695 0.026 Uiso 1 1 calc R . .
C3 C 0.66586(11) 0.46053(16) 0.46755(9) 0.0180(3) Uani 1 1 d . . .
C4 C 0.66102(11) 0.37506(16) 0.53007(9) 0.0176(3) Uani 1 1 d . . .
C5 C 0.57329(11) 0.21108(16) 0.60812(10) 0.0196(4) Uani 1 1 d . . .
C6 C 0.49861(12) 0.11156(18) 0.60020(11) 0.0250(4) Uani 1 1 d . . .
C7 C 0.42661(13) 0.13311(19) 0.54805(12) 0.0293(4) Uani 1 1 d . . .
H7 H 0.3717 0.0871 0.5531 0.035 Uiso 1 1 calc R . .
C8 C 0.43742(12) 0.21899(19) 0.49189(11) 0.0269(4) Uani 1 1 d . . .
H8 H 0.3900 0.2295 0.4565 0.032 Uiso 1 1 calc R . .
C9 C 0.51818(11) 0.29680(17) 0.48258(10) 0.0212(4) Uani 1 1 d . . .
C10 C 0.58731(11) 0.29216(16) 0.53743(9) 0.0182(3) Uani 1 1 d . . .
C11 C 0.55614(12) 0.30433(17) 0.67771(10) 0.0219(4) Uani 1 1 d . . .
H11A H 0.5587 0.3960 0.6617 0.026 Uiso 1 1 calc R . .
H11B H 0.4965 0.2873 0.7004 0.026 Uiso 1 1 calc R . .
C12 C 0.63144(13) 0.27458(18) 0.73458(10) 0.0250(4) Uani 1 1 d . . .
H12A H 0.6539 0.3549 0.7585 0.030 Uiso 1 1 calc R . .
H12B H 0.6102 0.2148 0.7744 0.030 Uiso 1 1 calc R . .
C14 C 0.65219(12) 0.12711(16) 0.63772(10) 0.0206(4) Uani 1 1 d . . .
H14 H 0.6912 0.0971 0.5952 0.025 Uiso 1 1 calc R . .
C15 C 0.60374(13) 0.01187(17) 0.67543(10) 0.0254(4) Uani 1 1 d . . .
C16 C 0.51409(14) 0.00694(19) 0.64407(11) 0.0296(4) Uani 1 1 d . . .
H16 H 0.4720 -0.0604 0.6531 0.036 Uiso 1 1 calc R . .
C17 C 0.75035(13) 0.62503(17) 0.40493(10) 0.0231(4) Uani 1 1 d . . .
H17A H 0.8063 0.6741 0.4106 0.028 Uiso 1 1 calc R . .
H17B H 0.6995 0.6851 0.4020 0.028 Uiso 1 1 calc R . .
H17C H 0.7530 0.5733 0.3586 0.028 Uiso 1 1 calc R . .
C18 C 0.77712(14) 0.1570(2) 0.73022(12) 0.0306(4) Uani 1 1 d . . .
H18A H 0.7561(16) 0.100(2) 0.7695(14) 0.037 Uiso 1 1 d . . .
H18B H 0.8150(16) 0.228(2) 0.7518(14) 0.037 Uiso 1 1 d . . .
H18C H 0.8153(17) 0.109(2) 0.6939(14) 0.037 Uiso 1 1 d . . .
H2O H 0.7233(19) 0.323(3) 0.6198(18) 0.057(8) Uiso 1 1 d . . .

loop_
_atom_site_aniso_label
_atom_site_aniso_U_11
_atom_site_aniso_U_22
_atom_site_aniso_U_33
_atom_site_aniso_U_23
_atom_site_aniso_U_13
_atom_site_aniso_U_12
O1 0.0209(6) 0.0223(7) 0.0214(6) 0.0064(5) 0.0005(5) -0.0024(5)
O2 0.0207(6) 0.0234(6) 0.0216(6) 0.0054(5) -0.0047(5) -0.0047(5)
O3 0.0453(8) 0.0215(7) 0.0318(7) 0.0069(6) 0.0080(6) 0.0015(6)
N13 0.0260(8) 0.0196(7) 0.0220(7) 0.0030(6) -0.0008(6) 0.0001(6)
C1 0.0221(8) 0.0270(9) 0.0229(9) -0.0050(7) -0.0044(7) 0.0039(7)
C2 0.0237(8) 0.0206(8) 0.0195(8) -0.0006(7) -0.0002(7) 0.0034(7)
C3 0.0174(7) 0.0170(8) 0.0196(8) -0.0025(6) 0.0028(6) 0.0020(6)
C4 0.0173(7) 0.0170(8) 0.0184(8) -0.0031(6) 0.0009(6) 0.0017(6)
C5 0.0192(8) 0.0174(8) 0.0223(8) -0.0027(7) 0.0039(6) -0.0015(6)
C6 0.0255(9) 0.0223(9) 0.0272(9) -0.0055(7) 0.0085(7) -0.0056(7)
C7 0.0228(9) 0.0287(10) 0.0364(10) -0.0066(8) 0.0051(8) -0.0079(7)
C8 0.0200(8) 0.0304(10) 0.0303(10) -0.0084(8) -0.0003(7) -0.0021(7)
C9 0.0185(8) 0.0208(8) 0.0244(8) -0.0069(7) 0.0013(6) 0.0008(6)
C10 0.0188(8) 0.0162(8) 0.0195(8) -0.0040(6) 0.0035(6) 0.0014(6)
C11 0.0242(8) 0.0209(8) 0.0207(8) -0.0016(7) 0.0042(7) -0.0001(7)
C12 0.0340(10) 0.0215(9) 0.0195(8) -0.0003(7) 0.0008(7) 0.0003(7)
C14 0.0239(8) 0.0172(8) 0.0209(8) 0.0008(7) 0.0047(7) -0.0005(6)
C15 0.0359(10) 0.0161(8) 0.0241(9) -0.0018(7) 0.0103(8) -0.0005(7)
C16 0.0339(10) 0.0227(9) 0.0322(10) -0.0019(8) 0.0096(8) -0.0085(8)
C17 0.0291(9) 0.0208(9) 0.0194(8) 0.0029(7) 0.0049(7) -0.0019(7)
C18 0.0314(10) 0.0282(10) 0.0322(10) 0.0111(8) -0.0062(8) 0.0008(8)

loop_
_atom_type_symbol
_atom_type_description
_atom_type_scat_dispersion_real
_atom_type_scat_dispersion_imag
_atom_type_scat_source
C C 0.0033 0.0016 'International Tables Vol C Tables 4.2.6.8 and 6.1.1.4'
H H 0.0000 0.0000 'International Tables Vol C Tables 4.2.6.8 and 6.1.1.4'
N N 0.0061 0.0033 'International Tables Vol C Tables 4.2.6.8 and 6.1.1.4'
O O 0.0106 0.0060 'International Tables Vol C Tables 4.2.6.8 and 6.1.1.4'

loop_
_geom_angle_atom_site_label_1
_geom_angle_atom_site_label_2
_geom_angle_atom_site_label_3
_geom_angle
_geom_angle_site_symmetry_1
_geom_angle_site_symmetry_3
_geom_angle_publ_flag
C3 O1 C17 117.06(13) . . ?
C4 O2 H2O 111.6(17) . . ?
C14 N13 C12 104.36(14) . . ?
C14 N13 C18 116.75(15) . . ?
C12 N13 C18 115.39(15) . . ?
C9 C1 C2 121.26(16) . . ?
C9 C1 H1 119.4 . . ?
C2 C1 H1 119.4 . . ?
C3 C2 C1 119.13(16) . . ?
C3 C2 H2 120.4 . . ?
C1 C2 H2 120.4 . . ?
O1 C3 C2 124.77(15) . . ?
O1 C3 C4 114.28(14) . . ?
C2 C3 C4 120.95(16) . . ?
O2 C4 C10 124.74(15) . . ?
O2 C4 C3 115.64(15) . . ?
C10 C4 C3 119.60(15) . . ?
C6 C5 C10 113.36(15) . . ?
C6 C5 C14 101.93(14) . . ?
C10 C5 C14 118.84(14) . . ?
C6 C5 C11 111.40(14) . . ?
C10 C5 C11 109.15(13) . . ?
C14 C5 C11 101.45(13) . . ?
C16 C6 C7 128.55(18) . . ?
C16 C6 C5 111.28(17) . . ?
C7 C6 C5 120.09(17) . . ?
C8 C7 C6 119.42(17) . . ?
C8 C7 H7 120.3 . . ?
C6 C7 H7 120.3 . . ?
C7 C8 C9 123.21(18) . . ?
C7 C8 H8 118.4 . . ?
C9 C8 H8 118.4 . . ?
C1 C9 C10 119.90(16) . . ?
C1 C9 C8 119.84(17) . . ?
C10 C9 C8 120.23(17) . . ?
C4 C10 C9 119.04(16) . . ?
C4 C10 C5 121.45(15) . . ?
C9 C10 C5 118.96(15) . . ?
C12 C11 C5 105.72(14) . . ?
C12 C11 H11A 110.6 . . ?
C5 C11 H11A 110.6 . . ?
C12 C11 H11B 110.6 . . ?
C5 C11 H11B 110.6 . . ?
H11A C11 H11B 108.7 . . ?
N13 C12 C11 103.60(14) . . ?
N13 C12 H12A 111.0 . . ?
C11 C12 H12A 111.0 . . ?
N13 C12 H12B 111.0 . . ?
C11 C12 H12B 111.0 . . ?
H12A C12 H12B 109.0 . . ?
N13 C14 C15 116.22(15) . . ?
N13 C14 C5 104.15(13) . . ?
C15 C14 C5 102.93(14) . . ?
N13 C14 H14 111.0 . . ?
C15 C14 H14 111.0 . . ?
C5 C14 H14 111.0 . . ?
O3 C15 C16 128.39(18) . . ?
O3 C15 C14 124.64(18) . . ?
C16 C15 C14 106.97(16) . . ?
C6 C16 C15 110.50(17) . . ?
C6 C16 H16 124.7 . . ?
C15 C16 H16 124.7 . . ?
O1 C17 H17A 109.5 . . ?
O1 C17 H17B 109.5 . . ?
H17A C17 H17B 109.5 . . ?
O1 C17 H17C 109.5 . . ?
H17A C17 H17C 109.5 . . ?
H17B C17 H17C 109.5 . . ?
N13 C18 H18A 111.2(15) . . ?
N13 C18 H18B 109.3(14) . . ?
H18A C18 H18B 111(2) . . ?
N13 C18 H18C 107.9(14) . . ?
H18A C18 H18C 111(2) . . ?
H18B C18 H18C 107(2) . . ?

loop_
_geom_bond_atom_site_label_1
_geom_bond_atom_site_label_2
_geom_bond_distance
_geom_bond_site_symmetry_2
_geom_bond_publ_flag
O1 C3 1.372(2) . ?
O1 C17 1.428(2) . ?
O2 C4 1.355(2) . ?
O2 H2O 0.95(3) . ?
O3 C15 1.227(2) . ?
N13 C14 1.462(2) . ?
N13 C12 1.470(2) . ?
N13 C18 1.472(2) . ?
C1 C9 1.392(3) . ?
C1 C2 1.392(3) . ?
C1 H1 0.9500 . ?
C2 C3 1.382(2) . ?
C2 H2 0.9500 . ?
C3 C4 1.419(2) . ?
C4 C10 1.398(2) . ?
C5 C6 1.521(2) . ?
C5 C10 1.521(2) . ?
C5 C14 1.552(2) . ?
C5 C11 1.586(2) . ?
C6 C16 1.351(3) . ?
C6 C7 1.433(3) . ?
C7 C8 1.343(3) . ?
C7 H7 0.9500 . ?
C8 C9 1.456(2) . ?
C8 H8 0.9500 . ?
C9 C10 1.417(2) . ?
C11 C12 1.539(3) . ?
C11 H11A 0.9900 . ?
C11 H11B 0.9900 . ?
C12 H12A 0.9900 . ?
C12 H12B 0.9900 . ?
C14 C15 1.544(2) . ?
C14 H14 1.0000 . ?
C15 C16 1.447(3) . ?
C16 H16 0.9500 . ?
C17 H17A 0.9800 . ?
C17 H17B 0.9800 . ?
C17 H17C 0.9800 . ?
C18 H18A 0.97(3) . ?
C18 H18B 1.00(2) . ?
C18 H18C 0.99(3) . ?

loop_
_geom_torsion_atom_site_label_1
_geom_torsion_atom_site_label_2
_geom_torsion_atom_site_label_3
_geom_torsion_atom_site_label_4
_geom_torsion
_geom_torsion_site_symmetry_1
_geom_torsion_site_symmetry_2
_geom_torsion_site_symmetry_3
_geom_torsion_site_symmetry_4
_geom_torsion_publ_flag
C9 C1 C2 C3 -0.5(3) . . . . ?
C17 O1 C3 C2 -4.0(2) . . . . ?
C17 O1 C3 C4 176.79(14) . . . . ?
C1 C2 C3 O1 -176.23(15) . . . . ?
C1 C2 C3 C4 2.9(2) . . . . ?
O1 C3 C4 O2 -1.8(2) . . . . ?
C2 C3 C4 O2 178.99(15) . . . . ?
O1 C3 C4 C10 177.04(14) . . . . ?
C2 C3 C4 C10 -2.2(2) . . . . ?
C10 C5 C6 C16 150.83(16) . . . . ?
C14 C5 C6 C16 21.91(19) . . . . ?
C11 C5 C6 C16 -85.60(19) . . . . ?
C10 C5 C6 C7 -26.2(2) . . . . ?
C14 C5 C6 C7 -155.08(16) . . . . ?
C11 C5 C6 C7 97.41(19) . . . . ?
C16 C6 C7 C8 -157.3(2) . . . . ?
C5 C6 C7 C8 19.1(3) . . . . ?
C6 C7 C8 C9 -2.7(3) . . . . ?
C2 C1 C9 C10 -2.6(3) . . . . ?
C2 C1 C9 C8 175.89(16) . . . . ?
C7 C8 C9 C1 176.32(18) . . . . ?
C7 C8 C9 C10 -5.2(3) . . . . ?
O2 C4 C10 C9 177.79(15) . . . . ?
C3 C4 C10 C9 -0.9(2) . . . . ?
O2 C4 C10 C5 6.4(2) . . . . ?
C3 C4 C10 C5 -172.30(14) . . . . ?
C1 C9 C10 C4 3.3(2) . . . . ?
C8 C9 C10 C4 -175.20(15) . . . . ?
C1 C9 C10 C5 174.86(15) . . . . ?
C8 C9 C10 C5 -3.6(2) . . . . ?
C6 C5 C10 C4 -170.50(15) . . . . ?
C14 C5 C10 C4 -50.8(2) . . . . ?
C11 C5 C10 C4 64.70(19) . . . . ?
C6 C5 C10 C9 18.1(2) . . . . ?
C14 C5 C10 C9 137.76(16) . . . . ?
C11 C5 C10 C9 -106.70(17) . . . . ?
C6 C5 C11 C12 113.62(16) . . . . ?
C10 C5 C11 C12 -120.44(15) . . . . ?
C14 C5 C11 C12 5.82(17) . . . . ?
C14 N13 C12 C11 -41.77(17) . . . . ?
C18 N13 C12 C11 -171.25(15) . . . . ?
C5 C11 C12 N13 20.98(17) . . . . ?
C12 N13 C14 C15 -65.99(18) . . . . ?
C18 N13 C14 C15 62.7(2) . . . . ?
C12 N13 C14 C5 46.43(16) . . . . ?
C18 N13 C14 C5 175.09(15) . . . . ?
C6 C5 C14 N13 -146.02(13) . . . . ?
C10 C5 C14 N13 88.61(17) . . . . ?
C11 C5 C14 N13 -30.97(16) . . . . ?
C6 C5 C14 C15 -24.32(16) . . . . ?
C10 C5 C14 C15 -149.69(15) . . . . ?
C11 C5 C14 C15 90.72(15) . . . . ?
N13 C14 C15 O3 -46.7(2) . . . . ?
C5 C14 C15 O3 -159.81(17) . . . . ?
N13 C14 C15 C16 133.50(16) . . . . ?
C5 C14 C15 C16 20.37(18) . . . . ?
C7 C6 C16 C15 167.18(18) . . . . ?
C5 C6 C16 C15 -9.5(2) . . . . ?
O3 C15 C16 C6 172.73(18) . . . . ?
C14 C15 C16 C6 -7.5(2) . . . . ?
